data_7036670
loop_
_publ_author_name
'Wilkins, Lewis C.'
'Hamilton, Hugh B.'
'Kariuki, Benson M.'
'Hashmi, A Stephen K'
'Hansmann, Max M.'
'Melen, Rebecca L.'

_publ_section_title
;
 Lewis acid-base 1,2-addition reactions: synthesis of pyrylium borates
 from en-ynoate precursors.
;
_journal_issue 14
_journal_name_full 'Dalton transactions (Cambridge, England : 2003)'
_journal_page_first 5929
_journal_page_last 5932
_journal_paper_doi 10.1039/c5dt03340c
_journal_volume 45
_journal_year 2016
_chemical_formula_moiety 'C30 H10 B F15 O2'
_chemical_formula_sum 'C30 H10 B F15 O2'
_chemical_formula_weight 698.19
_chemical_name_systematic
;
 ?
;
_space_group_crystal_system monoclinic
_space_group_IT_number 14
_space_group_name_Hall '-P 2yn'
_space_group_name_H-M_alt 'P 1 21/n 1'
_symmetry_space_group_name_Hall '-P 2yn'
_symmetry_space_group_name_H-M 'P 1 21/n 1'
_atom_sites_solution_hydrogens geom
_atom_sites_solution_primary direct
_audit_creation_method SHELXL-2013
_audit_update_record
;
2015-08-04 deposited with the CCDC.
2015-09-24 downloaded from the CCDC.
;
_cell_angle_alpha 90
_cell_angle_beta 95.1711(10)
_cell_angle_gamma 90
_cell_formula_units_Z 8
_cell_length_a 10.53693(10)
_cell_length_b 13.77283(16)
_cell_length_c 36.3610(4)
_cell_measurement_reflns_used 11532
_cell_measurement_temperature 150(2)
_cell_measurement_theta_max 73.945
_cell_measurement_theta_min 3.652
_cell_volume 5255.35(10)
_computing_cell_refinement
;
CrysAlisPro, Agilent Technologies,
Version 1.171.37.33 (release 27-03-2014 CrysAlis171 .NET)
(compiled Mar 27 2014,17:12:48)
;
_computing_data_collection
;
CrysAlisPro, Agilent Technologies,
Version 1.171.37.33 (release 27-03-2014 CrysAlis171 .NET)
(compiled Mar 27 2014,17:12:48)
;
_computing_data_reduction
;
CrysAlisPro, Agilent Technologies,
Version 1.171.37.33 (release 27-03-2014 CrysAlis171 .NET)
(compiled Mar 27 2014,17:12:48)
;
_computing_structure_refinement 'SHELXL-2013 (Sheldrick, 2013)'
_computing_structure_solution 'SHELXS (Sheldrick 2013)'
_diffrn_ambient_temperature 150(2)
_diffrn_measured_fraction_theta_full 0.999
_diffrn_measured_fraction_theta_max 0.972
_diffrn_measurement_device_type 'Supernova Dual with CCD detector'
_diffrn_measurement_method 'omega scans'
_diffrn_radiation_type CuK\a
_diffrn_radiation_wavelength 1.54184
_diffrn_reflns_av_R_equivalents 0.0141
_diffrn_reflns_av_unetI/netI 0.0188
_diffrn_reflns_Laue_measured_fraction_full 0.999
_diffrn_reflns_Laue_measured_fraction_max 0.972
_diffrn_reflns_limit_h_max 13
_diffrn_reflns_limit_h_min -10
_diffrn_reflns_limit_k_max 16
_diffrn_reflns_limit_k_min -17
_diffrn_reflns_limit_l_max 44
_diffrn_reflns_limit_l_min -38
_diffrn_reflns_number 21738
_diffrn_reflns_point_group_measured_fraction_full 0.999
_diffrn_reflns_point_group_measured_fraction_max 0.972
_diffrn_reflns_theta_full 67.684
_diffrn_reflns_theta_max 74.095
_diffrn_reflns_theta_min 3.433
_diffrn_source 'sealed tube'
_exptl_absorpt_coefficient_mu 1.648
_exptl_absorpt_correction_T_max 0.972
_exptl_absorpt_correction_T_min 0.904
_exptl_absorpt_correction_type gaussian
_exptl_absorpt_process_details
;
CrysAlisPro, Agilent Technologies,
Version 1.171.37.33 (release 27-03-2014 CrysAlis171 .NET)
(compiled Mar 27 2014,17:12:48)
Numerical absorption correction based on gaussian integration over
a multifaceted crystal model. Empirical absorption correction using
spherical harmonics, implemented in SCALE3 ABSPACK scaling algorithm.
;
_exptl_crystal_colour colourless
_exptl_crystal_density_diffrn 1.765
_exptl_crystal_description rod
_exptl_crystal_F_000 2768
_exptl_crystal_size_max 0.370
_exptl_crystal_size_mid 0.130
_exptl_crystal_size_min 0.090
_refine_diff_density_max 0.288
_refine_diff_density_min -0.250
_refine_diff_density_rms 0.043
_refine_ls_extinction_method none
_refine_ls_goodness_of_fit_ref 1.041
_refine_ls_hydrogen_treatment constr
_refine_ls_matrix_type full
_refine_ls_number_parameters 867
_refine_ls_number_reflns 10388
_refine_ls_number_restraints 0
_refine_ls_restrained_S_all 1.041
_refine_ls_R_factor_all 0.0387
_refine_ls_R_factor_gt 0.0343
_refine_ls_shift/su_max 0.001
_refine_ls_shift/su_mean 0.000
_refine_ls_structure_factor_coef Fsqd
_refine_ls_weighting_details 'w=1/[\s^2^(Fo^2^)+(0.0409P)^2^+2.8511P] where P=(Fo^2^+2Fc^2^)/3'
_refine_ls_weighting_scheme calc
_refine_ls_wR_factor_gt 0.0881
_refine_ls_wR_factor_ref 0.0915
_reflns_Friedel_coverage 0.000
_reflns_number_gt 9342
_reflns_number_total 10388
_reflns_threshold_expression 'I > 2\s(I)'
_cod_data_source_file c5dt03340c2.cif
_cod_data_source_block rm1414a
_cod_depositor_comments 'Adding full bibliography for 7036670--7036671.cif.'
_cod_original_cell_volume 5255.36(10)
_cod_database_code 7036670
_shelx_space_group_comment
;
The symmetry employed for this shelxl refinement is uniquely defined
by the following loop, which should always be used as a source of
symmetry information in preference to the above space-group names.
They are only intended as comments.
;
_shelx_estimated_absorpt_t_min 0.581
_shelx_estimated_absorpt_t_max 0.866
_shelxl_version_number 2013-3

loop_
_space_group_symop_operation_xyz
'x, y, z'
'-x+1/2, y+1/2, -z+1/2'
'-x, -y, -z'
'x-1/2, -y-1/2, z-1/2'

loop_
_atom_site_label
_atom_site_type_symbol
_atom_site_fract_x
_atom_site_fract_y
_atom_site_fract_z
_atom_site_U_iso_or_equiv
_atom_site_adp_type
_atom_site_occupancy
_atom_site_site_symmetry_order
_atom_site_calc_flag
_atom_site_refinement_flags_posn
_atom_site_refinement_flags_adp
C13 C 0.99603(15) 0.51949(12) 0.17187(5) 0.0301(3) Uani 1 1 d . .
C11 C 0.77124(15) 0.49751(11) 0.14854(4) 0.0256(3) Uani 1 1 d . .
C12 C 0.86746(15) 0.51595(12) 0.17649(4) 0.0267(3) Uani 1 1 d . .
C14 C 1.03532(16) 0.50544(14) 0.13718(5) 0.0338(4) Uani 1 1 d . .
C16 C 0.81723(16) 0.48622(13) 0.11407(5) 0.0300(3) Uani 1 1 d . .
C15 C 0.94561(17) 0.48831(14) 0.10824(5) 0.0331(4) Uani 1 1 d . .
F12 F 0.83548(9) 0.53115(7) 0.21130(3) 0.0315(2) Uani 1 1 d . .
F13 F 1.08272(9) 0.53541(9) 0.20059(3) 0.0390(2) Uani 1 1 d . .
F16 F 0.73834(10) 0.47309(9) 0.08316(3) 0.0404(3) Uani 1 1 d . .
F14 F 1.15918(10) 0.50711(10) 0.13197(3) 0.0485(3) Uani 1 1 d . .
F15 F 0.98243(10) 0.47297(10) 0.07424(3) 0.0461(3) Uani 1 1 d . .
B1 B 0.61978(16) 0.49862(13) 0.15833(5) 0.0238(3) Uani 1 1 d . .
C23 C 0.41557(15) 0.34290(13) 0.22211(4) 0.0285(3) Uani 1 1 d . .
C26 C 0.66380(15) 0.34523(12) 0.20592(4) 0.0259(3) Uani 1 1 d . .
C22 C 0.45799(15) 0.40757(12) 0.19689(4) 0.0253(3) Uani 1 1 d . .
C25 C 0.62529(17) 0.27986(12) 0.23153(5) 0.0300(3) Uani 1 1 d . .
C24 C 0.50023(18) 0.27828(12) 0.23971(4) 0.0315(4) Uani 1 1 d . .
C21 C 0.58397(15) 0.41413(11) 0.18798(4) 0.0239(3) Uani 1 1 d . .
F22 F 0.36980(8) 0.46898(7) 0.18097(3) 0.0306(2) Uani 1 1 d . .
F26 F 0.78751(9) 0.33758(7) 0.19901(3) 0.0323(2) Uani 1 1 d . .
F23 F 0.29266(10) 0.34209(8) 0.22948(3) 0.0380(2) Uani 1 1 d . .
F25 F 0.70892(11) 0.21648(8) 0.24813(3) 0.0422(3) Uani 1 1 d . .
F24 F 0.46091(12) 0.21373(9) 0.26371(3) 0.0454(3) Uani 1 1 d . .
C36 C 0.42581(15) 0.53554(12) 0.10484(4) 0.0260(3) Uani 1 1 d . .
C32 C 0.52662(16) 0.38564(12) 0.10423(4) 0.0295(3) Uani 1 1 d . .
C31 C 0.52167(14) 0.47642(12) 0.12093(4) 0.0247(3) Uani 1 1 d . .
C33 C 0.44698(18) 0.35618(13) 0.07417(5) 0.0346(4) Uani 1 1 d . .
C34 C 0.35452(18) 0.41834(14) 0.05920(5) 0.0352(4) Uani 1 1 d . .
C35 C 0.34311(15) 0.50851(13) 0.07471(5) 0.0310(4) Uani 1 1 d . .
F36 F 0.40545(9) 0.62504(7) 0.11826(3) 0.0340(2) Uani 1 1 d . .
F32 F 0.61652(10) 0.32097(7) 0.11722(3) 0.0374(2) Uani 1 1 d . .
F35 F 0.25103(10) 0.56930(9) 0.06089(3) 0.0410(3) Uani 1 1 d . .
F34 F 0.27640(12) 0.39088(10) 0.02979(3) 0.0523(3) Uani 1 1 d . .
F33 F 0.46007(13) 0.26781(8) 0.05885(3) 0.0480(3) Uani 1 1 d . .
C46 C 0.59467(16) 0.53847(12) 0.26293(5) 0.0294(3) Uani 1 1 d . .
H46 H 0.6805 0.5300 0.2575 0.035 Uiso 1 1 calc R U
C41 C 0.50897(15) 0.58890(11) 0.23859(4) 0.0257(3) Uani 1 1 d . .
C44 C 0.42902(19) 0.51380(14) 0.30334(5) 0.0381(4) Uani 1 1 d . .
H44 H 0.4019 0.4883 0.3256 0.046 Uiso 1 1 calc R U
C43 C 0.34355(18) 0.56414(15) 0.27909(5) 0.0375(4) Uani 1 1 d . .
H43 H 0.2578 0.5724 0.2846 0.045 Uiso 1 1 calc R U
C42 C 0.38294(16) 0.60218(13) 0.24696(5) 0.0319(4) Uani 1 1 d . .
H42 H 0.3247 0.6374 0.2305 0.038 Uiso 1 1 calc R U
C45 C 0.55339(18) 0.50066(14) 0.29518(5) 0.0354(4) Uani 1 1 d . .
H45 H 0.6111 0.4655 0.3118 0.042 Uiso 1 1 calc R U
O52 O 0.53442(10) 0.73789(8) 0.21256(3) 0.0257(2) Uani 1 1 d . .
O53 O 0.55027(12) 0.89500(9) 0.20093(3) 0.0321(3) Uani 1 1 d . .
C48 C 0.59993(14) 0.60945(11) 0.17409(4) 0.0228(3) Uani 1 1 d . .
C47 C 0.55155(14) 0.63908(11) 0.20582(4) 0.0239(3) Uani 1 1 d . .
C50 C 0.63136(15) 0.78302(12) 0.15971(4) 0.0270(3) Uani 1 1 d . .
H50 H 0.6637 0.8318 0.1446 0.032 Uiso 1 1 calc R U
C51 C 0.57212(15) 0.80599(12) 0.19115(4) 0.0256(3) Uani 1 1 d . .
C49 C 0.64072(14) 0.68702(12) 0.15159(4) 0.0259(3) Uani 1 1 d . .
H49 H 0.6768 0.6701 0.1294 0.031 Uiso 1 1 calc R U
C54 C 0.47509(19) 0.90960(14) 0.23240(5) 0.0379(4) Uani 1 1 d . .
H54A H 0.3894 0.8830 0.2266 0.057 Uiso 1 1 calc R U
H54B H 0.4691 0.9792 0.2376 0.057 Uiso 1 1 calc R U
H54C H 0.5164 0.8764 0.2541 0.057 Uiso 1 1 calc R U
C66 C 0.05759(15) 0.92280(12) 0.09245(4) 0.0253(3) Uani 1 1 d . .
C64 C 0.01945(16) 0.80475(13) 0.13852(5) 0.0306(3) Uani 1 1 d . .
C63 C 0.14927(16) 0.79010(12) 0.14426(4) 0.0292(3) Uani 1 1 d . .
C61 C 0.18906(14) 0.91300(11) 0.09742(4) 0.0232(3) Uani 1 1 d . .
C62 C 0.22888(14) 0.84355(12) 0.12394(4) 0.0245(3) Uani 1 1 d . .
C65 C -0.02595(15) 0.87219(13) 0.11271(4) 0.0282(3) Uani 1 1 d . .
F62 F 0.35497(8) 0.82535(7) 0.13103(3) 0.0291(2) Uani 1 1 d . .
F66 F 0.00195(9) 0.98245(8) 0.06620(3) 0.0328(2) Uani 1 1 d . .
F65 F -0.15257(9) 0.88837(9) 0.10753(3) 0.0381(2) Uani 1 1 d . .
F64 F -0.06139(10) 0.75553(9) 0.15804(3) 0.0437(3) Uani 1 1 d . .
F63 F 0.19675(10) 0.72575(8) 0.16946(3) 0.0424(3) Uani 1 1 d . .
C71 C 0.34351(15) 0.86665(12) 0.04954(4) 0.0265(3) Uani 1 1 d . .
C74 C 0.4001(2) 0.69263(14) 0.01139(5) 0.0393(4) Uani 1 1 d . .
C72 C 0.45786(16) 0.81645(13) 0.05565(4) 0.0288(3) Uani 1 1 d . .
C73 C 0.48713(18) 0.73168(13) 0.03760(5) 0.0353(4) Uani 1 1 d . .
C76 C 0.25915(16) 0.82237(13) 0.02281(5) 0.0316(4) Uani 1 1 d . .
C75 C 0.28548(19) 0.73935(15) 0.00355(5) 0.0390(4) Uani 1 1 d . .
F72 F 0.55113(9) 0.84745(8) 0.08091(3) 0.0327(2) Uani 1 1 d . .
F76 F 0.14209(10) 0.86207(8) 0.01450(3) 0.0393(2) Uani 1 1 d . .
F73 F 0.59949(11) 0.68737(9) 0.04602(4) 0.0481(3) Uani 1 1 d . .
F74 F 0.42495(13) 0.60924(9) -0.00557(4) 0.0541(3) Uani 1 1 d . .
F75 F 0.19892(13) 0.70283(10) -0.02231(3) 0.0551(3) Uani 1 1 d . .
B2 B 0.29637(16) 0.96284(13) 0.07280(5) 0.0231(3) Uani 1 1 d . .
C81 C 0.41713(14) 1.01291(11) 0.09809(4) 0.0234(3) Uani 1 1 d . .
C82 C 0.52139(15) 1.04646(12) 0.08093(4) 0.0270(3) Uani 1 1 d . .
C86 C 0.42688(15) 1.03252(11) 0.13569(4) 0.0257(3) Uani 1 1 d . .
C85 C 0.52948(17) 1.07927(12) 0.15437(5) 0.0311(3) Uani 1 1 d . .
C84 C 0.63102(17) 1.10792(13) 0.13594(5) 0.0341(4) Uani 1 1 d . .
C83 C 0.62649(16) 1.09159(13) 0.09851(5) 0.0324(4) Uani 1 1 d . .
F82 F 0.52338(9) 1.03344(8) 0.04397(3) 0.0341(2) Uani 1 1 d . .
F86 F 0.33152(9) 1.00976(7) 0.15659(2) 0.0310(2) Uani 1 1 d . .
F85 F 0.52955(11) 1.09868(8) 0.19064(3) 0.0412(3) Uani 1 1 d . .
F83 F 0.72304(10) 1.12007(10) 0.07930(3) 0.0471(3) Uani 1 1 d . .
F84 F 0.73095(11) 1.15207(9) 0.15416(3) 0.0482(3) Uani 1 1 d . .
O102 O 0.13719(11) 1.19641(9) 0.02300(3) 0.0309(3) Uani 1 1 d . .
O103 O 0.11591(13) 1.24664(11) -0.03582(4) 0.0454(3) Uani 1 1 d . .
C91 C 0.14336(16) 1.17280(12) 0.08624(5) 0.0291(3) Uani 1 1 d . .
C98 C 0.24322(14) 1.04908(12) 0.04322(4) 0.0254(3) Uani 1 1 d . .
C99 C 0.27306(16) 1.04155(14) 0.00574(4) 0.0315(4) Uani 1 1 d . .
H99 H 0.3219 0.9873 -0.0008 0.038 Uiso 1 1 calc R U
C92 C 0.23618(19) 1.20108(13) 0.11335(5) 0.0371(4) Uani 1 1 d . .
H92 H 0.3236 1.1909 0.1100 0.045 Uiso 1 1 calc R U
C97 C 0.17982(14) 1.13145(12) 0.05119(4) 0.0259(3) Uani 1 1 d . .
C100 C 0.23601(17) 1.10712(15) -0.02115(5) 0.0369(4) Uani 1 1 d . .
H100 H 0.2598 1.1001 -0.0456 0.044 Uiso 1 1 calc R U
C96 C 0.01560(19) 1.19222(16) 0.09062(6) 0.0463(5) Uani 1 1 d . .
H96 H -0.0486 1.1758 0.0716 0.056 Uiso 1 1 calc R U
C94 C 0.0750(3) 1.25992(16) 0.15025(7) 0.0585(6) Uani 1 1 d . .
H94 H 0.0517 1.2876 0.1726 0.070 Uiso 1 1 calc R U
C104 C 0.0458(2) 1.33092(17) -0.02494(7) 0.0535(6) Uani 1 1 d . .
H10A H 0.0130 1.3186 -0.0010 0.080 Uiso 1 1 calc R U
H10B H -0.0255 1.3437 -0.0435 0.080 Uiso 1 1 calc R U
H10C H 0.1026 1.3874 -0.0229 0.080 Uiso 1 1 calc R U
C101 C 0.16289(16) 1.18369(15) -0.01141(5) 0.0347(4) Uani 1 1 d . .
C95 C -0.0174(2) 1.23553(17) 0.12279(8) 0.0592(7) Uani 1 1 d . .
H95 H -0.1044 1.2484 0.1259 0.071 Uiso 1 1 calc R U
C93 C 0.2018(3) 1.24433(16) 0.14546(6) 0.0540(6) Uani 1 1 d . .
H93 H 0.2658 1.2632 0.1642 0.065 Uiso 1 1 calc R U

loop_
_atom_site_aniso_label
_atom_site_aniso_U_11
_atom_site_aniso_U_22
_atom_site_aniso_U_33
_atom_site_aniso_U_23
_atom_site_aniso_U_13
_atom_site_aniso_U_12
C13 0.0241(8) 0.0289(8) 0.0373(9) 0.0056(7) 0.0021(6) 0.0005(6)
C11 0.0232(7) 0.0226(7) 0.0316(8) 0.0033(6) 0.0065(6) 0.0019(6)
C12 0.0258(8) 0.0245(7) 0.0307(8) 0.0022(6) 0.0073(6) 0.0012(6)
C14 0.0225(8) 0.0369(9) 0.0434(10) 0.0124(8) 0.0112(7) 0.0039(7)
C16 0.0272(8) 0.0330(8) 0.0304(8) 0.0051(7) 0.0052(6) 0.0036(7)
C15 0.0311(8) 0.0380(9) 0.0322(8) 0.0099(7) 0.0135(7) 0.0057(7)
F12 0.0270(5) 0.0373(5) 0.0307(5) -0.0052(4) 0.0055(4) -0.0015(4)
F13 0.0252(5) 0.0495(6) 0.0420(6) 0.0026(5) 0.0012(4) -0.0043(4)
F16 0.0314(5) 0.0634(7) 0.0272(5) 0.0032(5) 0.0059(4) 0.0019(5)
F14 0.0223(5) 0.0740(8) 0.0511(7) 0.0143(6) 0.0126(4) 0.0036(5)
F15 0.0379(6) 0.0684(8) 0.0348(5) 0.0100(5) 0.0181(4) 0.0085(5)
B1 0.0215(8) 0.0241(8) 0.0263(8) 0.0017(7) 0.0047(6) 0.0013(6)
C23 0.0275(8) 0.0323(8) 0.0264(8) -0.0038(6) 0.0067(6) -0.0066(7)
C26 0.0256(7) 0.0237(7) 0.0282(8) -0.0023(6) 0.0012(6) -0.0013(6)
C22 0.0258(7) 0.0261(7) 0.0240(7) -0.0007(6) 0.0011(6) -0.0004(6)
C25 0.0360(9) 0.0241(8) 0.0288(8) 0.0018(6) -0.0029(7) 0.0002(7)
C24 0.0431(9) 0.0275(8) 0.0245(8) 0.0026(6) 0.0058(7) -0.0085(7)
C21 0.0258(7) 0.0225(7) 0.0233(7) -0.0021(6) 0.0019(6) -0.0008(6)
F22 0.0230(4) 0.0365(5) 0.0325(5) 0.0044(4) 0.0037(4) 0.0032(4)
F26 0.0247(4) 0.0285(5) 0.0435(5) 0.0034(4) 0.0022(4) 0.0038(4)
F23 0.0312(5) 0.0466(6) 0.0378(5) 0.0005(5) 0.0127(4) -0.0080(4)
F25 0.0450(6) 0.0342(6) 0.0459(6) 0.0138(5) -0.0046(5) 0.0049(5)
F24 0.0565(7) 0.0422(6) 0.0385(6) 0.0152(5) 0.0100(5) -0.0094(5)
C36 0.0245(7) 0.0265(8) 0.0278(8) 0.0014(6) 0.0063(6) -0.0019(6)
C32 0.0336(8) 0.0283(8) 0.0274(8) 0.0028(6) 0.0068(6) 0.0010(7)
C31 0.0236(7) 0.0261(8) 0.0254(7) 0.0014(6) 0.0076(6) -0.0020(6)
C33 0.0477(10) 0.0297(9) 0.0275(8) -0.0039(7) 0.0098(7) -0.0070(8)
C34 0.0376(9) 0.0426(10) 0.0248(8) 0.0001(7) 0.0004(7) -0.0131(8)
C35 0.0241(8) 0.0383(9) 0.0307(8) 0.0090(7) 0.0029(6) -0.0032(7)
F36 0.0308(5) 0.0284(5) 0.0416(5) -0.0017(4) -0.0025(4) 0.0061(4)
F32 0.0483(6) 0.0280(5) 0.0359(5) -0.0014(4) 0.0045(4) 0.0105(4)
F35 0.0287(5) 0.0503(6) 0.0424(6) 0.0131(5) -0.0051(4) -0.0005(5)
F34 0.0594(7) 0.0593(8) 0.0351(6) -0.0029(5) -0.0119(5) -0.0171(6)
F33 0.0742(8) 0.0339(6) 0.0358(6) -0.0106(5) 0.0056(5) -0.0052(5)
C46 0.0301(8) 0.0300(8) 0.0283(8) 0.0011(6) 0.0033(6) -0.0014(7)
C41 0.0299(8) 0.0245(7) 0.0231(7) -0.0011(6) 0.0055(6) -0.0026(6)
C44 0.0467(10) 0.0407(10) 0.0284(8) 0.0064(7) 0.0119(7) -0.0035(8)
C43 0.0354(9) 0.0432(10) 0.0358(9) 0.0024(8) 0.0136(7) -0.0006(8)
C42 0.0309(8) 0.0346(9) 0.0309(8) 0.0046(7) 0.0062(6) 0.0010(7)
C45 0.0415(10) 0.0360(9) 0.0284(8) 0.0066(7) 0.0016(7) -0.0001(8)
O52 0.0276(5) 0.0245(5) 0.0255(5) 0.0016(4) 0.0046(4) 0.0009(4)
O53 0.0413(7) 0.0242(6) 0.0316(6) 0.0000(5) 0.0081(5) 0.0020(5)
C48 0.0191(7) 0.0251(7) 0.0243(7) 0.0027(6) 0.0024(5) 0.0019(6)
C47 0.0213(7) 0.0228(7) 0.0276(7) 0.0021(6) 0.0017(6) 0.0005(6)
C50 0.0255(7) 0.0272(8) 0.0285(8) 0.0049(6) 0.0032(6) -0.0021(6)
C51 0.0243(7) 0.0247(8) 0.0273(7) 0.0027(6) 0.0002(6) -0.0006(6)
C49 0.0229(7) 0.0299(8) 0.0254(7) 0.0023(6) 0.0049(6) 0.0001(6)
C54 0.0500(11) 0.0328(9) 0.0324(9) -0.0007(7) 0.0120(8) 0.0066(8)
C66 0.0255(7) 0.0292(8) 0.0212(7) 0.0018(6) 0.0018(6) -0.0027(6)
C64 0.0313(8) 0.0333(9) 0.0284(8) 0.0036(7) 0.0095(6) -0.0090(7)
C63 0.0338(8) 0.0282(8) 0.0260(8) 0.0056(6) 0.0054(6) -0.0001(7)
C61 0.0237(7) 0.0250(7) 0.0214(7) -0.0011(6) 0.0051(6) -0.0024(6)
C62 0.0237(7) 0.0261(7) 0.0242(7) -0.0011(6) 0.0046(6) 0.0006(6)
C65 0.0209(7) 0.0377(9) 0.0263(8) 0.0001(7) 0.0038(6) -0.0042(6)
F62 0.0241(4) 0.0316(5) 0.0319(5) 0.0050(4) 0.0044(4) 0.0043(4)
F66 0.0235(4) 0.0423(6) 0.0320(5) 0.0126(4) -0.0010(4) -0.0026(4)
F65 0.0214(4) 0.0581(7) 0.0353(5) 0.0098(5) 0.0045(4) -0.0055(4)
F64 0.0353(5) 0.0538(7) 0.0435(6) 0.0185(5) 0.0121(4) -0.0105(5)
F63 0.0420(6) 0.0426(6) 0.0435(6) 0.0217(5) 0.0080(5) 0.0039(5)
C71 0.0293(8) 0.0300(8) 0.0212(7) -0.0001(6) 0.0077(6) -0.0053(6)
C74 0.0529(11) 0.0314(9) 0.0373(9) -0.0098(7) 0.0238(8) -0.0075(8)
C72 0.0314(8) 0.0312(8) 0.0251(7) -0.0005(6) 0.0098(6) -0.0023(7)
C73 0.0396(9) 0.0320(9) 0.0370(9) -0.0005(7) 0.0178(7) 0.0005(7)
C76 0.0322(8) 0.0369(9) 0.0264(8) -0.0027(7) 0.0065(6) -0.0056(7)
C75 0.0481(11) 0.0414(10) 0.0286(8) -0.0104(7) 0.0101(7) -0.0156(9)
F72 0.0288(5) 0.0375(5) 0.0319(5) -0.0017(4) 0.0030(4) 0.0040(4)
F76 0.0326(5) 0.0489(6) 0.0353(5) -0.0074(5) -0.0021(4) -0.0062(5)
F73 0.0455(6) 0.0395(6) 0.0615(7) -0.0032(5) 0.0182(5) 0.0121(5)
F74 0.0725(8) 0.0376(6) 0.0567(7) -0.0198(5) 0.0303(6) -0.0071(6)
F75 0.0605(8) 0.0610(8) 0.0436(6) -0.0245(6) 0.0046(5) -0.0195(6)
B2 0.0212(8) 0.0294(9) 0.0192(7) 0.0012(6) 0.0041(6) -0.0011(7)
C81 0.0233(7) 0.0230(7) 0.0241(7) 0.0001(6) 0.0036(6) 0.0014(6)
C82 0.0273(8) 0.0290(8) 0.0251(7) -0.0003(6) 0.0047(6) -0.0005(6)
C86 0.0281(8) 0.0234(7) 0.0262(7) -0.0002(6) 0.0054(6) 0.0011(6)
C85 0.0409(9) 0.0252(8) 0.0261(8) -0.0019(6) -0.0028(7) 0.0004(7)
C84 0.0317(9) 0.0279(8) 0.0407(9) 0.0003(7) -0.0077(7) -0.0059(7)
C83 0.0251(8) 0.0331(9) 0.0394(9) 0.0043(7) 0.0047(7) -0.0048(7)
F82 0.0302(5) 0.0474(6) 0.0261(5) -0.0009(4) 0.0103(4) -0.0067(4)
F86 0.0350(5) 0.0364(5) 0.0228(4) -0.0038(4) 0.0091(4) -0.0018(4)
F85 0.0606(7) 0.0347(5) 0.0271(5) -0.0073(4) -0.0033(5) -0.0077(5)
F83 0.0299(5) 0.0601(7) 0.0523(7) 0.0043(6) 0.0085(5) -0.0162(5)
F84 0.0434(6) 0.0472(7) 0.0509(7) 0.0006(5) -0.0131(5) -0.0182(5)
O102 0.0267(6) 0.0349(6) 0.0303(6) 0.0102(5) -0.0011(4) -0.0026(5)
O103 0.0397(7) 0.0558(9) 0.0393(7) 0.0237(6) -0.0037(6) -0.0005(6)
C91 0.0325(8) 0.0241(8) 0.0316(8) 0.0044(6) 0.0069(6) -0.0017(6)
C98 0.0213(7) 0.0322(8) 0.0227(7) 0.0026(6) 0.0027(6) -0.0051(6)
C99 0.0292(8) 0.0407(9) 0.0252(8) 0.0032(7) 0.0050(6) -0.0041(7)
C92 0.0441(10) 0.0303(9) 0.0358(9) -0.0024(7) -0.0027(8) 0.0079(8)
C97 0.0210(7) 0.0312(8) 0.0251(7) 0.0070(6) -0.0006(6) -0.0059(6)
C100 0.0324(9) 0.0546(11) 0.0238(8) 0.0089(8) 0.0032(6) -0.0048(8)
C96 0.0350(10) 0.0444(11) 0.0619(13) -0.0102(10) 0.0164(9) -0.0070(8)
C94 0.0969(19) 0.0335(10) 0.0499(12) -0.0047(9) 0.0331(13) 0.0069(12)
C104 0.0464(12) 0.0523(13) 0.0594(13) 0.0243(11) -0.0083(10) 0.0011(10)
C101 0.0266(8) 0.0478(10) 0.0287(8) 0.0147(7) -0.0027(6) -0.0105(7)
C95 0.0560(13) 0.0426(12) 0.0852(18) -0.0137(12) 0.0413(13) -0.0075(10)
C93 0.0824(17) 0.0388(11) 0.0388(11) -0.0093(9) -0.0056(10) 0.0137(11)

loop_
_atom_type_symbol
_atom_type_description
_atom_type_scat_dispersion_real
_atom_type_scat_dispersion_imag
_atom_type_scat_source
C C 0.0181 0.0091 'International Tables Vol C Tables 4.2.6.8 and 6.1.1.4'
H H 0.0000 0.0000 'International Tables Vol C Tables 4.2.6.8 and 6.1.1.4'
B B 0.0090 0.0039 'International Tables Vol C Tables 4.2.6.8 and 6.1.1.4'
O O 0.0492 0.0322 'International Tables Vol C Tables 4.2.6.8 and 6.1.1.4'
F F 0.0727 0.0534 'International Tables Vol C Tables 4.2.6.8 and 6.1.1.4'

loop_
_geom_angle_atom_site_label_1
_geom_angle_atom_site_label_2
_geom_angle_atom_site_label_3
_geom_angle
F13 C13 C14 119.76(15)
F13 C13 C12 121.15(15)
C14 C13 C12 119.09(16)
C12 C11 C16 112.81(14)
C12 C11 B1 119.39(14)
C16 C11 B1 127.66(14)
F12 C12 C13 115.95(14)
F12 C12 C11 118.93(14)
C13 C12 C11 125.12(15)
F14 C14 C15 120.62(16)
F14 C14 C13 120.40(16)
C15 C14 C13 118.97(15)
F16 C16 C15 114.30(15)
F16 C16 C11 121.78(15)
C15 C16 C11 123.92(16)
F15 C15 C14 119.79(15)
F15 C15 C16 120.17(16)
C14 C15 C16 120.04(16)
C48 B1 C21 112.40(12)
C48 B1 C31 111.45(12)
C21 B1 C31 104.04(12)
C48 B1 C11 103.68(12)
C21 B1 C11 114.34(13)
C31 B1 C11 111.16(12)
F23 C23 C24 119.80(15)
F23 C23 C22 120.82(15)
C24 C23 C22 119.38(15)
F26 C26 C25 114.87(14)
F26 C26 C21 121.18(14)
C25 C26 C21 123.95(15)
F22 C22 C23 115.97(14)
F22 C22 C21 119.49(14)
C23 C22 C21 124.52(15)
F25 C25 C24 119.62(15)
F25 C25 C26 120.33(15)
C24 C25 C26 120.04(15)
F24 C24 C25 120.68(16)
F24 C24 C23 120.48(16)
C25 C24 C23 118.82(15)
C26 C21 C22 113.21(14)
C26 C21 B1 128.48(14)
C22 C21 B1 118.31(13)
F36 C36 C31 121.17(14)
F36 C36 C35 114.92(14)
C31 C36 C35 123.91(16)
F32 C32 C33 116.11(15)
F32 C32 C31 119.39(15)
C33 C32 C31 124.48(16)
C36 C31 C32 113.44(15)
C36 C31 B1 127.88(14)
C32 C31 B1 118.51(14)
F33 C33 C34 119.60(16)
F33 C33 C32 120.99(17)
C34 C33 C32 119.40(17)
F34 C34 C33 120.14(17)
F34 C34 C35 120.75(17)
C33 C34 C35 119.11(16)
F35 C35 C34 119.77(15)
F35 C35 C36 120.58(16)
C34 C35 C36 119.65(16)
C45 C46 C41 119.32(16)
C45 C46 H46 120.3
C41 C46 H46 120.3
C46 C41 C42 120.03(15)
C46 C41 C47 121.20(14)
C42 C41 C47 118.39(14)
C45 C44 C43 120.19(16)
C45 C44 H44 119.9
C43 C44 H44 119.9
C42 C43 C44 120.05(17)
C42 C43 H43 120.0
C44 C43 H43 120.0
C43 C42 C41 119.89(16)
C43 C42 H42 120.1
C41 C42 H42 120.1
C44 C45 C46 120.52(17)
C44 C45 H45 119.7
C46 C45 H45 119.7
C51 O52 C47 123.00(13)
C51 O53 C54 117.67(13)
C47 C48 C49 114.40(14)
C47 C48 B1 129.69(14)
C49 C48 B1 115.90(13)
C48 C47 O52 120.23(14)
C48 C47 C41 134.70(15)
O52 C47 C41 105.07(12)
C49 C50 C51 116.57(15)
C49 C50 H50 121.7
C51 C50 H50 121.7
O52 C51 O53 116.30(14)
O52 C51 C50 120.80(15)
O53 C51 C50 122.90(15)
C50 C49 C48 124.66(15)
C50 C49 H49 117.7
C48 C49 H49 117.7
O53 C54 H54A 109.5
O53 C54 H54B 109.5
H54A C54 H54B 109.5
O53 C54 H54C 109.5
H54A C54 H54C 109.5
H54B C54 H54C 109.5
F66 C66 C65 115.16(14)
F66 C66 C61 121.02(14)
C65 C66 C61 123.80(15)
F64 C64 C65 120.28(15)
F64 C64 C63 120.96(15)
C65 C64 C63 118.76(15)
F63 C63 C64 120.29(15)
F63 C63 C62 120.80(15)
C64 C63 C62 118.90(15)
C66 C61 C62 113.03(14)
C66 C61 B2 127.77(14)
C62 C61 B2 118.75(13)
F62 C62 C63 115.66(14)
F62 C62 C61 119.15(13)
C63 C62 C61 125.19(15)
F65 C65 C64 119.06(14)
F65 C65 C66 120.67(15)
C64 C65 C66 120.27(15)
C72 C71 C76 112.46(15)
C72 C71 B2 127.35(14)
C76 C71 B2 119.92(14)
F74 C74 C73 120.62(19)
F74 C74 C75 120.66(18)
C73 C74 C75 118.70(17)
F72 C72 C73 114.08(15)
F72 C72 C71 121.20(15)
C73 C72 C71 124.72(16)
F73 C73 C74 120.07(16)
F73 C73 C72 120.23(17)
C74 C73 C72 119.69(18)
F76 C76 C75 116.11(15)
F76 C76 C71 119.16(15)
C75 C76 C71 124.73(17)
F75 C75 C74 119.78(17)
F75 C75 C76 120.56(19)
C74 C75 C76 119.64(17)
C81 B2 C61 113.68(12)
C81 B2 C98 105.03(12)
C61 B2 C98 116.06(12)
C81 B2 C71 111.31(12)
C61 B2 C71 101.18(12)
C98 B2 C71 109.68(12)
C86 C81 C82 112.71(14)
C86 C81 B2 127.91(14)
C82 C81 B2 119.26(13)
F82 C82 C83 115.84(14)
F82 C82 C81 118.92(14)
C83 C82 C81 125.24(15)
F86 C86 C85 114.84(14)
F86 C86 C81 121.09(14)
C85 C86 C81 124.02(15)
F85 C85 C84 119.37(15)
F85 C85 C86 120.36(16)
C84 C85 C86 120.26(16)
F84 C84 C85 120.17(17)
F84 C84 C83 121.29(17)
C85 C84 C83 118.53(15)
F83 C83 C84 120.40(15)
F83 C83 C82 120.40(16)
C84 C83 C82 119.20(16)
C101 O102 C97 122.00(14)
C101 O103 C104 121.14(17)
C92 C91 C96 119.53(17)
C92 C91 C97 120.13(16)
C96 C91 C97 120.05(16)
C97 C98 C99 114.71(15)
C97 C98 B2 126.87(14)
C99 C98 B2 118.28(14)
C100 C99 C98 124.24(18)
C100 C99 H99 117.9
C98 C99 H99 117.9
C91 C92 C93 120.0(2)
C91 C92 H92 120.0
C93 C92 H92 120.0
C98 C97 O102 120.44(14)
C98 C97 C91 132.50(14)
O102 C97 C91 107.05(14)
C99 C100 C101 117.13(16)
C99 C100 H100 121.4
C101 C100 H100 121.4
C95 C96 C91 119.8(2)
C95 C96 H96 120.1
C91 C96 H96 120.1
C95 C94 C93 120.1(2)
C95 C94 H94 119.9
C93 C94 H94 119.9
O103 C104 H10A 109.5
O103 C104 H10B 109.5
H10A C104 H10B 109.5
O103 C104 H10C 109.5
H10A C104 H10C 109.5
H10B C104 H10C 109.5
O103 C101 O102 117.39(18)
O103 C101 C100 121.50(17)
O102 C101 C100 121.10(16)
C94 C95 C96 120.3(2)
C94 C95 H95 119.9
C96 C95 H95 119.9
C94 C93 C92 120.1(2)
C94 C93 H93 119.9
C92 C93 H93 119.9

loop_
_geom_bond_atom_site_label_1
_geom_bond_atom_site_label_2
_geom_bond_distance
C13 F13 1.342(2)
C13 C14 1.376(3)
C13 C12 1.381(2)
C11 C12 1.393(2)
C11 C16 1.393(2)
C11 B1 1.666(2)
C12 F12 1.3549(19)
C14 F14 1.3358(19)
C14 C15 1.370(3)
C16 F16 1.348(2)
C16 C15 1.388(2)
C15 F15 1.346(2)
B1 C48 1.650(2)
B1 C21 1.653(2)
B1 C31 1.660(2)
C23 F23 1.3460(19)
C23 C24 1.376(3)
C23 C22 1.381(2)
C26 F26 1.3537(18)
C26 C25 1.382(2)
C26 C21 1.391(2)
C22 F22 1.3480(18)
C22 C21 1.397(2)
C25 F25 1.344(2)
C25 C24 1.377(3)
C24 F24 1.3375(19)
C36 F36 1.3501(19)
C36 C31 1.385(2)
C36 C35 1.388(2)
C32 F32 1.354(2)
C32 C33 1.378(2)
C32 C31 1.393(2)
C33 F33 1.351(2)
C33 C34 1.372(3)
C34 F34 1.344(2)
C34 C35 1.374(3)
C35 F35 1.344(2)
C46 C45 1.388(2)
C46 C41 1.392(2)
C46 H46 0.9500
C41 C42 1.401(2)
C41 C47 1.482(2)
C44 C45 1.381(3)
C44 C43 1.388(3)
C44 H44 0.9500
C43 C42 1.378(2)
C43 H43 0.9500
C42 H42 0.9500
C45 H45 0.9500
O52 C51 1.3037(19)
O52 C47 1.3973(19)
O53 C51 1.303(2)
O53 C54 1.463(2)
C48 C47 1.365(2)
C48 C49 1.435(2)
C50 C49 1.360(2)
C50 C51 1.387(2)
C50 H50 0.9500
C49 H49 0.9500
C54 H54A 0.9800
C54 H54B 0.9800
C54 H54C 0.9800
C66 F66 1.3521(18)
C66 C65 1.386(2)
C66 C61 1.387(2)
C64 F64 1.3408(19)
C64 C65 1.375(2)
C64 C63 1.380(2)
C63 F63 1.3391(19)
C63 C62 1.379(2)
C61 C62 1.396(2)
C61 B2 1.653(2)
C62 F62 1.3537(18)
C65 F65 1.3491(18)
C71 C72 1.390(2)
C71 C76 1.397(2)
C71 B2 1.671(2)
C74 F74 1.340(2)
C74 C73 1.372(3)
C74 C75 1.375(3)
C72 F72 1.352(2)
C72 C73 1.388(2)
C73 F73 1.343(2)
C76 F76 1.358(2)
C76 C75 1.382(3)
C75 F75 1.347(2)
B2 C81 1.652(2)
B2 C98 1.665(2)
C81 C86 1.388(2)
C81 C82 1.391(2)
C82 F82 1.3578(18)
C82 C83 1.376(2)
C86 F86 1.3502(18)
C86 C85 1.383(2)
C85 F85 1.3453(19)
C85 C84 1.371(3)
C84 F84 1.339(2)
C84 C83 1.376(3)
C83 F83 1.343(2)
O102 C101 1.315(2)
O102 C97 1.4036(19)
O103 C101 1.306(2)
O103 C104 1.450(3)
C91 C92 1.381(3)
C91 C96 1.396(3)
C91 C97 1.478(2)
C98 C97 1.361(2)
C98 C99 1.430(2)
C99 C100 1.362(3)
C99 H99 0.9500
C92 C93 1.388(3)
C92 H92 0.9500
C100 C101 1.371(3)
C100 H100 0.9500
C96 C95 1.385(3)
C96 H96 0.9500
C94 C95 1.372(4)
C94 C93 1.380(4)
C94 H94 0.9500
C104 H10A 0.9800
C104 H10B 0.9800
C104 H10C 0.9800
C95 H95 0.9500
C93 H93 0.9500
